data_1555208
loop_
_publ_author_name
'Rao, M. Rajeswara'
'Black, Hayden T.'
'Perepichka, Dmitrii F.'

_publ_section_title
;
 Synthesis and Divergent Electronic Properties of Two Ring-Fused
 Derivatives of 9,10-Diphenylanthracene.
;
_journal_issue 17
_journal_name_full 'Organic letters'
_journal_page_first 4224
_journal_page_last 4227
_journal_paper_doi 10.1021/acs.orglett.5b02009
_journal_volume 17
_journal_year 2015
_chemical_formula_moiety 'C42 H22 F6'
_chemical_formula_sum 'C42 H22 F6'
_chemical_formula_weight 640.59
_space_group_crystal_system orthorhombic
_space_group_IT_number 61
_space_group_name_Hall '-P 2ac 2ab'
_space_group_name_H-M_alt 'P b c a'
_atom_sites_solution_hydrogens geom
_atom_sites_solution_primary direct
_audit_creation_date 2014-03-03
_audit_creation_method
;
Olex2 1.2
(compiled 2014.02.28 svn.r2899 for OlexSys, GUI svn.r4781)
;
_cell_angle_alpha 90
_cell_angle_beta 90
_cell_angle_gamma 90
_cell_formula_units_Z 8
_cell_length_a 9.5341(2)
_cell_length_b 17.1742(4)
_cell_length_c 34.8068(7)
_cell_measurement_reflns_used 9904
_cell_measurement_temperature 100
_cell_measurement_theta_max 71.501
_cell_measurement_theta_min 2.539
_cell_volume 5699.3(2)
_computing_cell_refinement
;
SAINT (2013) V8.34A; Integration Software for Single Crystal Data.
Bruker AXS Inc., Madison, WI 53719-1173.
;
_computing_data_collection
;
APEX 2 (2013) Bruker AXS Inc., Madison, WI 53719-1173.
;
_computing_data_reduction 'SAINT v8.34A (Bruker, 2013)'
_computing_molecular_graphics 'Olex2 (Dolomanov et al., 2009)'
_computing_publication_material 'Olex2 (Dolomanov et al., 2009)'
_computing_structure_refinement 'XL (Sheldrick, 2008)'
_computing_structure_solution 'ShelXS (Sheldrick, 2008)'
_diffrn_ambient_temperature 100
_diffrn_detector 'CCD area detector'
_diffrn_detector_area_resol_mean 8.3
_diffrn_detector_type 'Bruker APEX2 CCD'
_diffrn_measured_fraction_theta_full 1.000
_diffrn_measured_fraction_theta_max 1.000
_diffrn_measurement_device 'three-circle diffractometer'
_diffrn_measurement_device_type 'Bruker Smart APEX'
_diffrn_measurement_method '\w scans'
_diffrn_radiation_collimation 'Focusing mirrors'
_diffrn_radiation_monochromator 'Quazar MX Mirror Optics'
_diffrn_radiation_probe x-ray
_diffrn_radiation_type CuK\a
_diffrn_radiation_wavelength 1.54178
_diffrn_reflns_av_R_equivalents 0.0409
_diffrn_reflns_av_unetI/netI 0.0159
_diffrn_reflns_Laue_measured_fraction_full 1.000
_diffrn_reflns_Laue_measured_fraction_max 1.000
_diffrn_reflns_limit_h_max 11
_diffrn_reflns_limit_h_min -11
_diffrn_reflns_limit_k_max 19
_diffrn_reflns_limit_k_min -20
_diffrn_reflns_limit_l_max 42
_diffrn_reflns_limit_l_min -42
_diffrn_reflns_number 74253
_diffrn_reflns_point_group_measured_fraction_full 1.000
_diffrn_reflns_point_group_measured_fraction_max 1.000
_diffrn_reflns_theta_full 67.679
_diffrn_reflns_theta_max 70.656
_diffrn_reflns_theta_min 2.539
_diffrn_source 'Microfocus Source'
_diffrn_source_target Cu
_diffrn_source_type 'Incoatec I\mS High Brilliance Microsource'
_exptl_absorpt_coefficient_mu 0.951
_exptl_absorpt_correction_T_max 0.7535
_exptl_absorpt_correction_T_min 0.6793
_exptl_absorpt_correction_type multi-scan
_exptl_absorpt_process_details
;
SADABS-2012/1 (Bruker,2012) was used for absorption correction.
wR2(int) was 0.0760 before and 0.0508 after correction.
The Ratio of minimum to maximum transmission is 0.9015.
The \l/2 correction factor is 0.0015.
;
_exptl_crystal_colour pink
_exptl_crystal_colour_primary pink
_exptl_crystal_density_diffrn 1.493
_exptl_crystal_description PLATE
_exptl_crystal_F_000 2624
_exptl_crystal_size_max 0.1
_exptl_crystal_size_mid 0.1
_exptl_crystal_size_min 0.01
_refine_diff_density_max 0.265
_refine_diff_density_min -0.307
_refine_diff_density_rms 0.046
_refine_ls_extinction_method none
_refine_ls_goodness_of_fit_ref 1.039
_refine_ls_hydrogen_treatment constr
_refine_ls_matrix_type full
_refine_ls_number_parameters 433
_refine_ls_number_reflns 5467
_refine_ls_number_restraints 0
_refine_ls_restrained_S_all 1.039
_refine_ls_R_factor_all 0.0436
_refine_ls_R_factor_gt 0.0363
_refine_ls_shift/su_max 0.001
_refine_ls_shift/su_mean 0.000
_refine_ls_structure_factor_coef Fsqd
_refine_ls_weighting_details 'w=1/[\s^2^(Fo^2^)+(0.0560P)^2^+2.4366P] where P=(Fo^2^+2Fc^2^)/3'
_refine_ls_weighting_scheme calc
_refine_ls_wR_factor_gt 0.0954
_refine_ls_wR_factor_ref 0.1011
_reflns_Friedel_coverage 0.000
_reflns_number_gt 4677
_reflns_number_total 5467
_reflns_threshold_expression 'I > 2\s(I)'
_cod_data_source_file ol5b02009_si_003.cif
_cod_data_source_block pere50
_cod_depositor_comments
;
The following automatic conversions were performed:

data item '_diffrn_radiation_probe' value 'X-ray' was changed to
'x-ray' in accordance with the
/home/saulius/struct/COD-crude-data/automatic-downloads/DataCite-retrospective/ACS/depositions/lib/dictionaries/cif_core.dic
dictionary named 'cif_core.dic' version 2.4.2 last updated on
2011-04-26.

Automatic conversion script
Id: cif_fix_values 6909 2019-04-08 15:41:33Z antanas 
;
_cod_database_code 1555208
_shelxl_version_number 2013-4
_shelx_space_group_comment
;
The symmetry employed for this shelxl refinement is uniquely defined
by the following loop, which should always be used as a source of
symmetry information in preference to the above space-group names.
They are only intended as comments.
;
_shelx_estimated_absorpt_t_max 0.991
_shelx_estimated_absorpt_t_min 0.911
_olex2_refinement_description
;
1. Fixed Uiso
 At 1.2 times of:
  All C(H) groups
2.a Aromatic/amide H refined with riding coordinates:
 C3(H3), C4(H4), C5(H5), C6(H6), C10(H10), C11(H11), C12(H12), C16(H16),
 C17(H17), C18(H18), C19(H19), C23(H23), C24(H24), C25(H25), C30(H30), C31(H31),
  C33(H33), C34(H34), C37(H37), C38(H38), C40(H40), C41(H41)
;
_olex2_computing_structure_solution_long 'ShelXS (Sheldrick, 2008)'

loop_
_space_group_symop_operation_xyz
'x, y, z'
'-x+1/2, -y, z+1/2'
'-x, y+1/2, -z+1/2'
'x+1/2, -y+1/2, -z'
'-x, -y, -z'
'x-1/2, y, -z-1/2'
'x, -y-1/2, z-1/2'
'-x-1/2, y-1/2, z'

loop_
_atom_site_label
_atom_site_type_symbol
_atom_site_fract_x
_atom_site_fract_y
_atom_site_fract_z
_atom_site_U_iso_or_equiv
_atom_site_adp_type
_atom_site_occupancy
_atom_site_site_symmetry_order
_atom_site_calc_flag
_atom_site_refinement_flags_posn
F1 F 0.80711(15) 0.12485(6) 0.75067(3) 0.0522(3) Uani 1 1 d .
F2 F 0.97715(11) 0.05789(7) 0.72710(3) 0.0451(3) Uani 1 1 d .
F3 F 0.76435(12) 0.02426(6) 0.71678(3) 0.0426(3) Uani 1 1 d .
F4 F 0.94688(11) 0.72231(5) 0.26139(3) 0.0363(2) Uani 1 1 d .
F5 F 0.74841(10) 0.67743(6) 0.24259(2) 0.0336(2) Uani 1 1 d .
F6 F 0.93918(11) 0.62283(5) 0.22459(2) 0.0323(2) Uani 1 1 d .
C1 C 0.81536(14) 0.29131(8) 0.58853(4) 0.0195(3) Uani 1 1 d .
C2 C 0.74007(14) 0.36162(8) 0.59273(4) 0.0194(3) Uani 1 1 d .
C3 C 0.67642(15) 0.38253(8) 0.62840(4) 0.0218(3) Uani 1 1 d .
H3 H 0.6903 0.3501 0.6502 0.026 Uiso 1 1 calc R
C4 C 0.59646(16) 0.44769(9) 0.63193(4) 0.0252(3) Uani 1 1 d .
H4 H 0.5585 0.4616 0.6562 0.030 Uiso 1 1 calc R
C5 C 0.56971(17) 0.49491(9) 0.59934(4) 0.0267(3) Uani 1 1 d .
H5 H 0.5065 0.5375 0.6012 0.032 Uiso 1 1 calc R
C6 C 0.63457(15) 0.47937(8) 0.56526(4) 0.0232(3) Uani 1 1 d .
H6 H 0.6177 0.5126 0.5439 0.028 Uiso 1 1 calc R
C7 C 0.72733(14) 0.41443(8) 0.56067(4) 0.0198(3) Uani 1 1 d .
C8 C 0.79800(14) 0.39724(8) 0.52565(4) 0.0184(3) Uani 1 1 d .
C9 C 0.81838(14) 0.45419(8) 0.49456(4) 0.0187(3) Uani 1 1 d .
C10 C 0.82049(15) 0.53368(8) 0.50059(4) 0.0207(3) Uani 1 1 d .
H10 H 0.8129 0.5531 0.5261 0.025 Uiso 1 1 calc R
C11 C 0.83362(14) 0.58666(8) 0.46979(4) 0.0213(3) Uani 1 1 d .
H11 H 0.8362 0.6410 0.4748 0.026 Uiso 1 1 calc R
C12 C 0.84267(15) 0.56061(8) 0.43279(4) 0.0206(3) Uani 1 1 d .
H12 H 0.8463 0.5972 0.4123 0.025 Uiso 1 1 calc R
C13 C 0.84674(14) 0.47928(8) 0.42441(4) 0.0188(3) Uani 1 1 d .
C14 C 0.85562(14) 0.45047(8) 0.38659(4) 0.0188(3) Uani 1 1 d .
C15 C 0.85337(14) 0.36936(8) 0.37977(4) 0.0193(3) Uani 1 1 d .
C16 C 0.85462(14) 0.33815(8) 0.34160(4) 0.0204(3) Uani 1 1 d .
H16 H 0.8600 0.3728 0.3204 0.024 Uiso 1 1 calc R
C17 C 0.84831(14) 0.26005(8) 0.33495(4) 0.0215(3) Uani 1 1 d .
H17 H 0.8520 0.2407 0.3094 0.026 Uiso 1 1 calc R
C18 C 0.83628(15) 0.20775(8) 0.36627(4) 0.0227(3) Uani 1 1 d .
H18 H 0.8251 0.1536 0.3616 0.027 Uiso 1 1 calc R
C19 C 0.84064(14) 0.23485(8) 0.40307(4) 0.0209(3) Uani 1 1 d .
H19 H 0.8338 0.1988 0.4237 0.025 Uiso 1 1 calc R
C20 C 0.85515(14) 0.31586(8) 0.41162(4) 0.0190(3) Uani 1 1 d .
C21 C 0.86448(14) 0.34527(8) 0.44973(4) 0.0185(3) Uani 1 1 d .
C22 C 0.89965(14) 0.29671(8) 0.48294(4) 0.0190(3) Uani 1 1 d .
C23 C 0.97771(15) 0.22905(8) 0.48002(4) 0.0218(3) Uani 1 1 d .
H23 H 1.0182 0.2154 0.4560 0.026 Uiso 1 1 calc R
C24 C 0.99822(15) 0.17998(9) 0.51208(4) 0.0238(3) Uani 1 1 d .
H24 H 1.0519 0.1337 0.5093 0.029 Uiso 1 1 calc R
C25 C 0.94199(15) 0.19820(8) 0.54684(4) 0.0225(3) Uani 1 1 d .
H25 H 0.9507 0.1626 0.5676 0.027 Uiso 1 1 calc R
C26 C 0.86997(14) 0.27023(8) 0.55248(4) 0.0196(3) Uani 1 1 d .
C27 C 0.85464(14) 0.32223(8) 0.52043(4) 0.0186(3) Uani 1 1 d .
C28 C 0.84267(14) 0.42536(8) 0.45613(4) 0.0184(3) Uani 1 1 d .
C29 C 0.82845(15) 0.23647(8) 0.62174(4) 0.0201(3) Uani 1 1 d .
C30 C 0.70998(16) 0.19700(9) 0.63479(4) 0.0264(3) Uani 1 1 d .
H30 H 0.6226 0.2045 0.6222 0.032 Uiso 1 1 calc R
C31 C 0.71804(16) 0.14694(9) 0.66592(4) 0.0286(3) Uani 1 1 d .
H31 H 0.6367 0.1203 0.6746 0.034 Uiso 1 1 calc R
C32 C 0.84565(16) 0.13601(8) 0.68430(4) 0.0231(3) Uani 1 1 d .
C33 C 0.96544(16) 0.17335(8) 0.67121(4) 0.0231(3) Uani 1 1 d .
H33 H 1.0529 0.1649 0.6836 0.028 Uiso 1 1 calc R
C34 C 0.95680(15) 0.22324(8) 0.63983(4) 0.0219(3) Uani 1 1 d .
H34 H 1.0389 0.2485 0.6307 0.026 Uiso 1 1 calc R
C35 C 0.84957(17) 0.08623(9) 0.71955(4) 0.0293(3) Uani 1 1 d .
C36 C 0.86183(15) 0.50494(8) 0.35307(4) 0.0192(3) Uani 1 1 d .
C37 C 0.74899(15) 0.50959(8) 0.32759(4) 0.0201(3) Uani 1 1 d .
H37 H 0.6680 0.4786 0.3320 0.024 Uiso 1 1 calc R
C38 C 0.75291(15) 0.55850(8) 0.29599(4) 0.0207(3) Uani 1 1 d .
H38 H 0.6753 0.5609 0.2789 0.025 Uiso 1 1 calc R
C39 C 0.87073(15) 0.60403(8) 0.28939(4) 0.0208(3) Uani 1 1 d .
C40 C 0.98500(15) 0.59993(9) 0.31421(4) 0.0232(3) Uani 1 1 d .
H40 H 1.0660 0.6308 0.3096 0.028 Uiso 1 1 calc R
C41 C 0.98010(15) 0.55042(8) 0.34590(4) 0.0229(3) Uani 1 1 d .
H41 H 1.0582 0.5476 0.3628 0.028 Uiso 1 1 calc R
C42 C 0.87616(16) 0.65654(8) 0.25479(4) 0.0228(3) Uani 1 1 d .

loop_
_atom_site_aniso_label
_atom_site_aniso_U_11
_atom_site_aniso_U_22
_atom_site_aniso_U_33
_atom_site_aniso_U_23
_atom_site_aniso_U_13
_atom_site_aniso_U_12
F1 0.0909(9) 0.0473(6) 0.0184(4) 0.0036(4) 0.0070(5) 0.0209(6)
F2 0.0382(6) 0.0535(7) 0.0436(6) 0.0241(5) -0.0043(4) 0.0095(5)
F3 0.0506(6) 0.0399(6) 0.0372(5) 0.0186(4) -0.0026(5) -0.0071(5)
F4 0.0553(6) 0.0263(5) 0.0275(5) 0.0059(4) -0.0073(4) -0.0125(4)
F5 0.0295(5) 0.0415(5) 0.0298(5) 0.0130(4) -0.0011(4) 0.0067(4)
F6 0.0445(5) 0.0320(5) 0.0204(4) 0.0020(3) 0.0083(4) 0.0067(4)
C1 0.0177(6) 0.0216(7) 0.0192(6) 0.0009(5) -0.0003(5) -0.0025(5)
C2 0.0181(6) 0.0212(7) 0.0190(6) -0.0007(5) -0.0014(5) -0.0036(5)
C3 0.0233(7) 0.0234(7) 0.0186(7) 0.0005(5) 0.0000(5) -0.0032(5)
C4 0.0269(7) 0.0275(8) 0.0212(7) -0.0027(6) 0.0059(6) -0.0015(6)
C5 0.0289(8) 0.0232(7) 0.0280(8) -0.0015(6) 0.0054(6) 0.0035(6)
C6 0.0262(7) 0.0209(7) 0.0223(7) 0.0012(5) 0.0021(6) 0.0009(6)
C7 0.0200(7) 0.0199(7) 0.0196(6) -0.0015(5) -0.0010(5) -0.0031(5)
C8 0.0176(6) 0.0191(7) 0.0186(6) -0.0013(5) -0.0017(5) -0.0020(5)
C9 0.0162(6) 0.0211(7) 0.0188(6) -0.0002(5) -0.0005(5) 0.0008(5)
C10 0.0218(7) 0.0231(7) 0.0172(6) -0.0028(5) 0.0001(5) 0.0007(5)
C11 0.0225(7) 0.0180(7) 0.0233(7) -0.0017(5) -0.0008(5) -0.0005(5)
C12 0.0223(7) 0.0196(7) 0.0199(6) 0.0029(5) -0.0009(5) 0.0000(5)
C13 0.0171(6) 0.0197(7) 0.0195(6) 0.0005(5) -0.0009(5) 0.0000(5)
C14 0.0161(6) 0.0216(7) 0.0185(6) 0.0003(5) -0.0005(5) -0.0001(5)
C15 0.0156(6) 0.0224(7) 0.0197(7) -0.0008(5) 0.0004(5) -0.0003(5)
C16 0.0194(6) 0.0237(7) 0.0180(6) 0.0000(5) -0.0002(5) 0.0013(5)
C17 0.0217(7) 0.0244(7) 0.0183(6) -0.0043(5) -0.0004(5) 0.0008(5)
C18 0.0231(7) 0.0195(7) 0.0255(7) -0.0033(5) 0.0000(5) -0.0007(5)
C19 0.0210(7) 0.0202(7) 0.0216(7) 0.0012(5) 0.0019(5) -0.0008(5)
C20 0.0157(6) 0.0205(7) 0.0207(7) -0.0003(5) 0.0012(5) 0.0002(5)
C21 0.0168(6) 0.0196(7) 0.0190(6) 0.0007(5) 0.0017(5) -0.0012(5)
C22 0.0188(6) 0.0197(7) 0.0185(6) -0.0012(5) 0.0005(5) -0.0017(5)
C23 0.0229(7) 0.0226(7) 0.0198(7) -0.0008(5) 0.0026(5) 0.0000(5)
C24 0.0250(7) 0.0213(7) 0.0249(7) 0.0009(5) 0.0013(6) 0.0051(6)
C25 0.0245(7) 0.0216(7) 0.0213(7) 0.0039(5) -0.0003(5) 0.0018(6)
C26 0.0185(6) 0.0206(7) 0.0198(7) 0.0004(5) -0.0007(5) -0.0014(5)
C27 0.0159(6) 0.0206(7) 0.0194(6) 0.0003(5) 0.0000(5) -0.0018(5)
C28 0.0163(6) 0.0206(7) 0.0183(6) 0.0002(5) -0.0008(5) -0.0010(5)
C29 0.0227(7) 0.0210(7) 0.0167(6) -0.0017(5) 0.0012(5) 0.0022(5)
C30 0.0214(7) 0.0318(8) 0.0261(7) 0.0069(6) -0.0028(6) 0.0005(6)
C31 0.0237(7) 0.0332(8) 0.0289(8) 0.0094(6) 0.0031(6) -0.0012(6)
C32 0.0275(7) 0.0231(7) 0.0186(7) 0.0007(5) 0.0014(5) 0.0045(6)
C33 0.0238(7) 0.0247(7) 0.0207(7) -0.0028(5) -0.0041(5) 0.0030(6)
C34 0.0219(7) 0.0221(7) 0.0216(7) -0.0013(5) 0.0004(5) -0.0008(5)
C35 0.0327(8) 0.0311(8) 0.0240(7) 0.0041(6) 0.0012(6) 0.0063(6)
C36 0.0225(7) 0.0182(7) 0.0170(6) -0.0030(5) 0.0014(5) 0.0017(5)
C37 0.0210(6) 0.0188(7) 0.0205(6) -0.0027(5) 0.0015(5) 0.0008(5)
C38 0.0231(7) 0.0207(7) 0.0183(6) -0.0037(5) -0.0021(5) 0.0037(5)
C39 0.0260(7) 0.0196(7) 0.0167(6) -0.0018(5) 0.0018(5) 0.0025(5)
C40 0.0234(7) 0.0245(7) 0.0217(7) 0.0008(5) 0.0005(5) -0.0040(6)
C41 0.0236(7) 0.0249(7) 0.0204(7) 0.0000(5) -0.0024(5) -0.0007(6)
C42 0.0261(7) 0.0227(7) 0.0197(7) -0.0024(5) 0.0001(5) 0.0006(5)

loop_
_atom_type_symbol
_atom_type_description
_atom_type_scat_dispersion_real
_atom_type_scat_dispersion_imag
_atom_type_scat_source
C C 0.0181 0.0091 'International Tables Vol C Tables 4.2.6.8 and 6.1.1.4'
H H 0.0000 0.0000 'International Tables Vol C Tables 4.2.6.8 and 6.1.1.4'
F F 0.0727 0.0534 'International Tables Vol C Tables 4.2.6.8 and 6.1.1.4'

loop_
_geom_angle_atom_site_label_1
_geom_angle_atom_site_label_2
_geom_angle_atom_site_label_3
_geom_angle
C2 C1 C29 120.04(12)
C26 C1 C2 120.05(12)
C26 C1 C29 119.77(12)
C1 C2 C3 121.40(13)
C1 C2 C7 120.00(12)
C3 C2 C7 118.59(13)
C2 C3 H3 119.2
C4 C3 C2 121.60(13)
C4 C3 H3 119.2
C3 C4 H4 120.0
C3 C4 C5 119.97(13)
C5 C4 H4 120.0
C4 C5 H5 119.9
C6 C5 C4 120.15(14)
C6 C5 H5 119.9
C5 C6 H6 119.0
C5 C6 C7 121.96(13)
C7 C6 H6 119.0
C6 C7 C2 117.06(12)
C8 C7 C2 119.46(12)
C8 C7 C6 123.32(13)
C7 C8 C9 123.66(12)
C27 C8 C7 118.79(12)
C27 C8 C9 117.54(12)
C10 C9 C8 123.16(12)
C10 C9 C28 118.50(12)
C28 C9 C8 118.30(12)
C9 C10 H10 119.2
C9 C10 C11 121.52(12)
C11 C10 H10 119.2
C10 C11 H11 119.7
C12 C11 C10 120.69(13)
C12 C11 H11 119.7
C11 C12 H12 119.5
C11 C12 C13 120.99(13)
C13 C12 H12 119.5
C12 C13 C28 118.13(12)
C14 C13 C12 122.42(12)
C14 C13 C28 119.45(12)
C13 C14 C15 120.15(12)
C13 C14 C36 120.75(12)
C15 C14 C36 119.05(12)
C14 C15 C16 121.63(13)
C14 C15 C20 119.95(12)
C16 C15 C20 118.38(12)
C15 C16 H16 119.2
C17 C16 C15 121.69(13)
C17 C16 H16 119.2
C16 C17 H17 120.1
C16 C17 C18 119.80(13)
C18 C17 H17 120.1
C17 C18 H18 119.9
C19 C18 C17 120.25(13)
C19 C18 H18 119.9
C18 C19 H19 119.0
C18 C19 C20 122.05(13)
C20 C19 H19 119.0
C19 C20 C15 117.36(12)
C21 C20 C15 119.49(12)
C21 C20 C19 123.08(13)
C20 C21 C22 123.26(12)
C28 C21 C20 119.00(12)
C28 C21 C22 117.72(12)
C23 C22 C21 122.91(12)
C23 C22 C27 118.82(12)
C27 C22 C21 118.24(12)
C22 C23 H23 119.4
C22 C23 C24 121.16(13)
C24 C23 H23 119.4
C23 C24 H24 119.6
C25 C24 C23 120.75(13)
C25 C24 H24 119.6
C24 C25 H25 119.6
C24 C25 C26 120.72(13)
C26 C25 H25 119.6
C1 C26 C25 121.57(13)
C1 C26 C27 119.69(12)
C25 C26 C27 118.73(12)
C8 C27 C22 120.59(12)
C8 C27 C26 120.49(12)
C26 C27 C22 118.91(12)
C13 C28 C9 119.54(12)
C21 C28 C9 120.30(12)
C21 C28 C13 120.15(12)
C30 C29 C1 119.38(13)
C30 C29 C34 118.98(13)
C34 C29 C1 121.64(13)
C29 C30 H30 119.6
C31 C30 C29 120.80(14)
C31 C30 H30 119.6
C30 C31 H31 120.2
C30 C31 C32 119.56(14)
C32 C31 H31 120.2
C31 C32 C35 118.53(14)
C33 C32 C31 120.54(13)
C33 C32 C35 120.87(13)
C32 C33 H33 120.2
C32 C33 C34 119.61(13)
C34 C33 H33 120.2
C29 C34 H34 119.8
C33 C34 C29 120.47(13)
C33 C34 H34 119.8
F1 C35 F2 107.34(13)
F1 C35 F3 105.61(13)
F1 C35 C32 111.99(13)
F2 C35 F3 106.03(13)
F2 C35 C32 113.09(13)
F3 C35 C32 112.27(13)
C37 C36 C14 120.02(12)
C41 C36 C14 121.44(12)
C41 C36 C37 118.52(13)
C36 C37 H37 119.4
C38 C37 C36 121.22(13)
C38 C37 H37 119.4
C37 C38 H38 120.2
C37 C38 C39 119.68(13)
C39 C38 H38 120.2
C38 C39 C40 120.15(13)
C38 C39 C42 119.85(12)
C40 C39 C42 119.99(13)
C39 C40 H40 120.1
C39 C40 C41 119.72(13)
C41 C40 H40 120.1
C36 C41 H41 119.6
C40 C41 C36 120.70(13)
C40 C41 H41 119.6
F4 C42 F5 106.69(12)
F4 C42 F6 105.87(12)
F4 C42 C39 112.74(11)
F5 C42 F6 105.93(11)
F5 C42 C39 112.52(12)
F6 C42 C39 112.56(11)

loop_
_geom_bond_atom_site_label_1
_geom_bond_atom_site_label_2
_geom_bond_distance
F1 C35 1.3329(19)
F2 C35 1.3362(19)
F3 C35 1.343(2)
F4 C42 1.3354(17)
F5 C42 1.3388(17)
F6 C42 1.3422(16)
C1 C2 1.412(2)
C1 C26 1.4060(19)
C1 C29 1.4962(19)
C2 C3 1.4279(19)
C2 C7 1.4432(19)
C3 H3 0.9500
C3 C4 1.360(2)
C4 H4 0.9500
C4 C5 1.417(2)
C5 H5 0.9500
C5 C6 1.364(2)
C6 H6 0.9500
C6 C7 1.432(2)
C7 C8 1.4236(19)
C8 C9 1.4717(18)
C8 C27 1.4086(19)
C9 C10 1.381(2)
C9 C28 1.4450(18)
C10 H10 0.9500
C10 C11 1.4116(19)
C11 H11 0.9500
C11 C12 1.3660(19)
C12 H12 0.9500
C12 C13 1.427(2)
C13 C14 1.4089(19)
C13 C28 1.4414(18)
C14 C15 1.413(2)
C14 C36 1.4968(18)
C15 C16 1.4325(19)
C15 C20 1.4400(19)
C16 H16 0.9500
C16 C17 1.363(2)
C17 H17 0.9500
C17 C18 1.417(2)
C18 H18 0.9500
C18 C19 1.363(2)
C19 H19 0.9500
C19 C20 1.4295(19)
C20 C21 1.4223(19)
C21 C22 1.4643(19)
C21 C28 1.409(2)
C22 C23 1.384(2)
C22 C27 1.4417(18)
C23 H23 0.9500
C23 C24 1.4121(19)
C24 H24 0.9500
C24 C25 1.360(2)
C25 H25 0.9500
C25 C26 1.428(2)
C26 C27 1.4364(19)
C29 C30 1.393(2)
C29 C34 1.395(2)
C30 H30 0.9500
C30 C31 1.385(2)
C31 H31 0.9500
C31 C32 1.387(2)
C32 C33 1.387(2)
C32 C35 1.496(2)
C33 H33 0.9500
C33 C34 1.391(2)
C34 H34 0.9500
C36 C37 1.396(2)
C36 C41 1.394(2)
C37 H37 0.9500
C37 C38 1.3844(19)
C38 H38 0.9500
C38 C39 1.388(2)
C39 C40 1.392(2)
C39 C42 1.5055(19)
C40 H40 0.9500
C40 C41 1.393(2)
C41 H41 0.9500

loop_
_geom_torsion_atom_site_label_1
_geom_torsion_atom_site_label_2
_geom_torsion_atom_site_label_3
_geom_torsion_atom_site_label_4
_geom_torsion
C1 C2 C3 C4 -175.79(14)
C1 C2 C7 C6 171.95(13)
C1 C2 C7 C8 -3.68(19)
C1 C26 C27 C8 6.4(2)
C1 C26 C27 C22 -174.34(12)
C1 C29 C30 C31 -178.78(14)
C1 C29 C34 C33 178.49(13)
C2 C1 C26 C25 -177.57(13)
C2 C1 C26 C27 3.0(2)
C2 C1 C29 C30 68.58(18)
C2 C1 C29 C34 -111.97(16)
C2 C3 C4 C5 2.7(2)
C2 C7 C8 C9 -165.83(12)
C2 C7 C8 C27 12.78(19)
C3 C2 C7 C6 -8.63(19)
C3 C2 C7 C8 175.74(12)
C3 C4 C5 C6 -6.2(2)
C4 C5 C6 C7 2.0(2)
C5 C6 C7 C2 5.4(2)
C5 C6 C7 C8 -179.15(14)
C6 C7 C8 C9 18.8(2)
C6 C7 C8 C27 -162.56(13)
C7 C2 C3 C4 4.8(2)
C7 C8 C9 C10 25.0(2)
C7 C8 C9 C28 -157.42(13)
C7 C8 C27 C22 166.52(12)
C7 C8 C27 C26 -14.19(19)
C8 C9 C10 C11 -176.93(13)
C8 C9 C28 C13 172.82(12)
C8 C9 C28 C21 -8.19(19)
C9 C8 C27 C22 -14.78(19)
C9 C8 C27 C26 164.51(12)
C9 C10 C11 C12 0.9(2)
C10 C9 C28 C13 -9.50(19)
C10 C9 C28 C21 169.49(13)
C10 C11 C12 C13 -3.4(2)
C11 C12 C13 C14 179.80(13)
C11 C12 C13 C28 -0.7(2)
C12 C13 C14 C15 -177.33(13)
C12 C13 C14 C36 0.2(2)
C12 C13 C28 C9 7.13(19)
C12 C13 C28 C21 -171.85(13)
C13 C14 C15 C16 176.60(12)
C13 C14 C15 C20 -5.8(2)
C13 C14 C36 C37 -111.37(15)
C13 C14 C36 C41 70.26(18)
C14 C13 C28 C9 -173.36(12)
C14 C13 C28 C21 7.66(19)
C14 C15 C16 C17 -178.05(13)
C14 C15 C20 C19 174.79(12)
C14 C15 C20 C21 -2.35(19)
C14 C36 C37 C38 -178.91(12)
C14 C36 C41 C40 178.98(13)
C15 C14 C36 C37 66.23(17)
C15 C14 C36 C41 -112.14(15)
C15 C16 C17 C18 1.8(2)
C15 C20 C21 C22 -165.25(12)
C15 C20 C21 C28 13.02(19)
C16 C15 C20 C19 -7.50(18)
C16 C15 C20 C21 175.36(12)
C16 C17 C18 C19 -4.5(2)
C17 C18 C19 C20 0.9(2)
C18 C19 C20 C15 5.1(2)
C18 C19 C20 C21 -177.91(13)
C19 C20 C21 C22 17.8(2)
C19 C20 C21 C28 -163.95(13)
C20 C15 C16 C17 4.3(2)
C20 C21 C22 C23 26.0(2)
C20 C21 C22 C27 -156.19(13)
C20 C21 C28 C9 165.32(12)
C20 C21 C28 C13 -15.71(19)
C21 C22 C23 C24 -173.95(13)
C21 C22 C27 C8 -9.69(19)
C21 C22 C27 C26 171.01(12)
C22 C21 C28 C9 -16.32(19)
C22 C21 C28 C13 162.66(12)
C22 C23 C24 C25 -0.3(2)
C23 C22 C27 C8 168.26(13)
C23 C22 C27 C26 -11.04(19)
C23 C24 C25 C26 -4.8(2)
C24 C25 C26 C1 -177.76(14)
C24 C25 C26 C27 1.7(2)
C25 C26 C27 C8 -173.10(13)
C25 C26 C27 C22 6.20(19)
C26 C1 C2 C3 176.35(13)
C26 C1 C2 C7 -4.2(2)
C26 C1 C29 C30 -107.10(16)
C26 C1 C29 C34 72.35(18)
C27 C8 C9 C10 -153.61(13)
C27 C8 C9 C28 23.96(18)
C27 C22 C23 C24 8.2(2)
C28 C9 C10 C11 5.5(2)
C28 C13 C14 C15 3.18(19)
C28 C13 C14 C36 -179.24(12)
C28 C21 C22 C23 -152.34(14)
C28 C21 C22 C27 25.52(18)
C29 C1 C2 C3 0.7(2)
C29 C1 C2 C7 -179.91(12)
C29 C1 C26 C25 -1.9(2)
C29 C1 C26 C27 178.66(12)
C29 C30 C31 C32 0.0(2)
C30 C29 C34 C33 -2.1(2)
C30 C31 C32 C33 -1.5(2)
C30 C31 C32 C35 175.62(14)
C31 C32 C33 C34 1.2(2)
C31 C32 C35 F1 -80.27(19)
C31 C32 C35 F2 158.29(15)
C31 C32 C35 F3 38.36(19)
C32 C33 C34 C29 0.6(2)
C33 C32 C35 F1 96.84(17)
C33 C32 C35 F2 -24.6(2)
C33 C32 C35 F3 -144.53(14)
C34 C29 C30 C31 1.8(2)
C35 C32 C33 C34 -175.86(13)
C36 C14 C15 C16 -1.02(19)
C36 C14 C15 C20 176.61(12)
C36 C37 C38 C39 -0.1(2)
C37 C36 C41 C40 0.6(2)
C37 C38 C39 C40 0.7(2)
C37 C38 C39 C42 179.23(12)
C38 C39 C40 C41 -0.6(2)
C38 C39 C42 F4 146.16(13)
C38 C39 C42 F5 25.44(18)
C38 C39 C42 F6 -94.16(16)
C39 C40 C41 C36 -0.1(2)
C40 C39 C42 F4 -35.27(18)
C40 C39 C42 F5 -155.99(13)
C40 C39 C42 F6 84.41(16)
C41 C36 C37 C38 -0.5(2)
C42 C39 C40 C41 -179.12(13)
